data_1101122
loop_
_publ_author_name
'Francisco Hueso-Ure\~na'
'Sonia B. Jim\'enez-Pulido'
'Miguel N. Moreno-Carretero'
'Miguel Quir\'os'
'Juan M. Salas'

_publ_section_title
;
 Synthesis and structural studies on metal nitrate complexes with
 1,3-dimethyllumazine and 1,3,6,7-tetramethyllumazine: crystal
 structure of two new cobalt(II) and copper(II)
 three-dimensionally hydrogen-bonded complexes and a cadmium(II)
 complex with unusual geometry
;
_journal_name_full 'Inorganica Chimica Acta'
_journal_page_first 103
_journal_page_last 110
_journal_paper_doi 10.1016/S0020-1693(97)06134-3
_journal_volume 277
_journal_year 1998
_chemical_formula_sum 'C16 H24 Co N10 O14'
_chemical_formula_weight 639.38
_space_group_IT_number 14
_symmetry_cell_setting monoclinic
_symmetry_space_group_name_Hall '-P 2yn'
_symmetry_space_group_name_H-M 'P 1 21/n 1'
_cell_angle_alpha 90.00
_cell_angle_beta 94.890(10)
_cell_angle_gamma 90.00
_cell_formula_units_Z 2
_cell_length_a 8.7460(10)
_cell_length_b 13.584(2)
_cell_length_c 10.9970(10)
_cell_measurement_temperature 293(2)
_cell_volume 1301.8(3)
_diffrn_ambient_temperature 293(2)
_exptl_crystal_density_diffrn 1.631
_refine_ls_R_factor_obs 0.0573
_refine_ls_wR_factor_obs 0.1135
_cod_original_sg_symbol_H-M 'P 21/n'
_cod_database_code 1101122

loop_
_symmetry_equiv_pos_as_xyz
'x, y, z'
'-x+1/2, y+1/2, -z+1/2'
'-x, -y, -z'
'x-1/2, -y-1/2, z-1/2'

loop_
_atom_site_aniso_label
_atom_site_aniso_U_11
_atom_site_aniso_U_22
_atom_site_aniso_U_33
_atom_site_aniso_U_23
_atom_site_aniso_U_13
_atom_site_aniso_U_12
Co 0.0383(3) 0.0390(3) 0.0488(4) -0.0016(4) 0.0089(3) 0.0041(3)
N1 0.056(2) 0.049(2) 0.061(2) -0.010(2) 0.008(2) 0.017(2)
C1 0.091(4) 0.051(3) 0.107(4) -0.016(3) 0.015(3) 0.024(3)
C1A 0.055(2) 0.042(2) 0.043(2) -0.001(2) 0.001(2) 0.005(2)
C2 0.048(2) 0.068(3) 0.053(2) -0.010(2) 0.002(2) 0.013(2)
O2 0.057(2) 0.093(3) 0.105(3) -0.020(2) 0.028(2) 0.021(2)
N3 0.038(2) 0.058(2) 0.052(2) -0.009(2) 0.0056(14) 0.0034(14)
C3 0.051(2) 0.075(3) 0.083(3) -0.011(3) 0.024(2) -0.012(2)
C4 0.038(2) 0.047(2) 0.042(2) -0.003(2) 0.0040(15) 0.003(2)
O4 0.0439(14) 0.046(2) 0.063(2) -0.0035(13) 0.0117(12) -0.0006(11)
C4A 0.039(2) 0.041(2) 0.039(2) 0.000(2) 0.0024(15) 0.003(2)
N5 0.044(2) 0.045(2) 0.045(2) -0.002(2) 0.0023(14) 0.0015(13)
C6 0.052(2) 0.052(2) 0.055(2) 0.004(2) 0.011(2) -0.005(2)
C7 0.065(3) 0.053(2) 0.059(3) 0.005(2) 0.006(2) -0.010(2)
N8 0.070(2) 0.044(2) 0.063(2) 0.003(2) 0.002(2) -0.001(2)
N1N 0.064(2) 0.058(2) 0.051(2) -0.008(2) 0.004(2) 0.002(2)
O1N 0.063(2) 0.080(2) 0.100(3) -0.030(2) 0.017(2) 0.000(2)
O2N 0.102(3) 0.057(2) 0.114(3) -0.018(2) 0.025(2) 0.008(2)
O3N 0.071(2) 0.077(2) 0.104(3) -0.013(2) 0.021(2) -0.016(2)
O1W 0.059(2) 0.055(2) 0.054(2) -0.0053(14) 0.0007(13) 0.0116(14)
O2W 0.050(2) 0.068(2) 0.114(3) 0.021(2) 0.006(2) 0.009(2)

loop_
_atom_site_label
_atom_site_type_symbol
_atom_site_fract_x
_atom_site_fract_y
_atom_site_fract_z
_atom_site_U_iso_or_equiv
_atom_site_thermal_displace_type
_atom_site_occupancy
_atom_site_calc_flag
_atom_site_refinement_flags
_atom_site_disorder_group
Co Co 0.5000 0.5000 0.5000 0.0418(2) Uani 1 d S .
N1 N 0.8319(4) 0.1944(2) 0.4024(3) 0.0551(9) Uani 1 d . .
C1 C 0.8758(6) 0.0906(3) 0.3859(5) 0.082(2) Uani 1 d . .
H11 H 0.8181(30) 0.0492(4) 0.4360(25) 0.108(6) Uiso 1 d R .
H12 H 0.9834(10) 0.0828(6) 0.4092(31) 0.108(6) Uiso 1 d R .
H13 H 0.8546(38) 0.0723(8) 0.3019(8) 0.108(6) Uiso 1 d R .
C1A C 0.6939(4) 0.2174(3) 0.4473(3) 0.0465(9) Uani 1 d . .
C2 C 0.9310(5) 0.2669(3) 0.3678(4) 0.0567(11) Uani 1 d . .
O2 O 1.0521(4) 0.2466(3) 0.3265(3) 0.0837(11) Uani 1 d . .
N3 N 0.8894(3) 0.3648(2) 0.3815(3) 0.0492(8) Uani 1 d . .
C3 C 0.9950(5) 0.4395(4) 0.3413(4) 0.0687(13) Uani 1 d . .
H31 H 1.0905(15) 0.4361(17) 0.3911(20) 0.108(6) Uiso 1 d R .
H32 H 0.9507(18) 0.5036(4) 0.3485(30) 0.108(6) Uiso 1 d R .
H33 H 1.0130(31) 0.4276(15) 0.2576(10) 0.108(6) Uiso 1 d R .
C4 C 0.7551(4) 0.3937(3) 0.4250(3) 0.0422(8) Uani 1 d . .
O4 O 0.7199(3) 0.4810(2) 0.4332(2) 0.0508(7) Uani 1 d . .
C4A C 0.6565(4) 0.3155(3) 0.4605(3) 0.0401(8) Uani 1 d . .
N5 N 0.5227(3) 0.3426(2) 0.5039(3) 0.0449(7) Uani 1 d . .
C6 C 0.4294(5) 0.2718(3) 0.5332(4) 0.0525(10) Uani 1 d . .
H6 H 0.3365(5) 0.2874(3) 0.5637(4) 0.108(6) Uiso 1 d R .
C7 C 0.4698(5) 0.1735(3) 0.5184(4) 0.0592(11) Uani 1 d . .
H7 H 0.4008(5) 0.1253(3) 0.5386(4) 0.108(6) Uiso 1 d R .
N8 N 0.6012(4) 0.1446(2) 0.4770(3) 0.0591(9) Uani 1 d . .
N1N N 0.5430(4) 0.2888(3) 0.1663(3) 0.0580(9) Uani 1 d . .
O1N O 0.4159(4) 0.3167(2) 0.1987(3) 0.0804(10) Uani 1 d . .
O2N O 0.5595(4) 0.2010(3) 0.1423(4) 0.0902(12) Uani 1 d . .
O3N O 0.6480(4) 0.3479(3) 0.1615(3) 0.0830(10) Uani 1 d . .
O1W O 0.3979(3) 0.4854(2) 0.3291(3) 0.0565(7) Uani 1 d D .
H11W H 0.3965(64) 0.4343(24) 0.2839(41) 0.108(6) Uiso 1 d D .
H12W H 0.3382(56) 0.5297(28) 0.2981(46) 0.108(6) Uiso 1 d D .
O2W O 0.2119(3) 0.6230(2) 0.2384(4) 0.0774(10) Uani 1 d D .
H21W H 0.2690(51) 0.6709(28) 0.2167(52) 0.108(6) Uiso 1 d D .
H22W H 0.1360(44) 0.6477(35) 0.2720(50) 0.108(6) Uiso 1 d D .

loop_
_geom_bond_atom_site_label_1
_geom_bond_atom_site_label_2
_geom_bond_distance
_geom_bond_site_symmetry_2
_geom_bond_publ_flag
Co O1W 2.020(3) 3_666 ?
Co O1W 2.020(3) . ?
Co O4 2.132(2) . ?
Co O4 2.132(2) 3_666 ?
Co N5 2.147(3) 3_666 ?
Co N5 2.147(3) . ?
N1 C1A 1.379(5) . ?
N1 C2 1.386(6) . ?
N1 C1 1.477(5) . ?
C1A N8 1.337(5) . ?
C1A C4A 1.382(5) . ?
C2 O2 1.219(5) . ?
C2 N3 1.390(5) . ?
O2 H21W 1.96(2) 2_645 ?
O2 O2W 2.800(4) 2_645 ?
N3 C4 1.364(4) . ?
N3 C3 1.465(5) . ?
C4 O4 1.230(4) . ?
C4 C4A 1.444(5) . ?
C4A N5 1.352(4) . ?
N5 C6 1.320(5) . ?
C6 C7 1.394(6) . ?
C7 N8 1.331(5) . ?
N1N O3N 1.224(4) . ?
N1N O2N 1.233(5) . ?
N1N O1N 1.254(4) . ?
O1N H11W 1.87(2) . ?
O1N O1W 2.715(4) . ?
O2N H22W 2.15(2) 2_545 ?
O2N O2W 3.002(5) 2_545 ?
O1W O2W 2.619(4) . ?
